data_7063234
loop_
_publ_author_name
'Pantelis, Konstantinos N.'
'Skiadas, Sotiris G.'
'Lada, Zoi G.'
'Cl\'erac, Rodolphe'
'Sanakis, Yiannis'
'Dechambenoit, Pierre'
'Perlepes, Spyros P.'

_publ_section_title
;
 Hexanuclear {ZnII4FeIII2} and {ZnII4CrIII2} complexes from the use of
 potentially tetradentate NOO&#x2032;O&#x2032;&#x2032; Schiff-base ligands
;
_journal_issue 25
_journal_name_full 'New Journal of Chemistry'
_journal_page_first 11221
_journal_page_last 11232
_journal_paper_doi 10.1039/D4NJ02030H
_journal_volume 48
_journal_year 2024
_chemical_formula_moiety 'C88 H66 Fe2 N8 O26 Zn4, 4(C H2 Cl2), 2(C2 H6 O)'
_chemical_formula_sum 'C96 H86 Cl8 Fe2 N8 O28 Zn4'
_chemical_formula_weight 2456.50
_space_group_crystal_system monoclinic
_space_group_IT_number 14
_space_group_name_Hall '-P 2ybc'
_space_group_name_H-M_alt 'P 1 21/c 1'
_atom_sites_solution_hydrogens mixed
_audit_creation_method SHELXL-2019/3
_audit_update_record
;
2024-05-22 deposited with the CCDC.	2024-05-28 downloaded from the CCDC.
;
_cell_angle_alpha 90
_cell_angle_beta 113.189(15)
_cell_angle_gamma 90
_cell_formula_units_Z 2
_cell_length_a 12.175(3)
_cell_length_b 27.856(7)
_cell_length_c 16.416(3)
_cell_measurement_reflns_used 9753
_cell_measurement_temperature 120(2)
_cell_measurement_theta_max 23.05
_cell_measurement_theta_min 2.31
_cell_volume 5118(2)
_computing_cell_refinement 'Bruker SAINT'
_computing_data_collection 'Bruker APEX2'
_computing_data_reduction 'Bruker SAINT'
_computing_molecular_graphics 'WingX, v.2021.3, (Farrugia)'
_computing_publication_material 'Mercury, 2023.3.1, CCDC'
_computing_structure_refinement 'SHELXL-2019/2 (Sheldrick, 2019)'
_computing_structure_solution 'Intrinsic Phasing (Bruker)'
_diffrn_ambient_temperature 120(2)
_diffrn_measured_fraction_theta_full 0.967
_diffrn_measured_fraction_theta_max 0.967
_diffrn_measurement_device_type 'Bruker APEX-II Quasar'
_diffrn_measurement_method 'phi and omega scans'
_diffrn_radiation_type MoK\a
_diffrn_radiation_wavelength 0.71073
_diffrn_reflns_av_R_equivalents 0.1004
_diffrn_reflns_av_unetI/netI 0.0582
_diffrn_reflns_Laue_measured_fraction_full 0.967
_diffrn_reflns_Laue_measured_fraction_max 0.967
_diffrn_reflns_limit_h_max 13
_diffrn_reflns_limit_h_min -13
_diffrn_reflns_limit_k_max 31
_diffrn_reflns_limit_k_min -30
_diffrn_reflns_limit_l_max 18
_diffrn_reflns_limit_l_min -18
_diffrn_reflns_number 61656
_diffrn_reflns_point_group_measured_fraction_full 0.967
_diffrn_reflns_point_group_measured_fraction_max 0.967
_diffrn_reflns_theta_full 23.565
_diffrn_reflns_theta_max 23.565
_diffrn_reflns_theta_min 1.462
_diffrn_source 'Incoatec microfocus sealed tube'
_exptl_absorpt_coefficient_mu 1.488
_exptl_absorpt_correction_T_max 0.7449
_exptl_absorpt_correction_T_min 0.5728
_exptl_absorpt_correction_type multi-scan
_exptl_absorpt_process_details SADABS
_exptl_crystal_colour brown
_exptl_crystal_density_diffrn 1.594
_exptl_crystal_density_meas ?
_exptl_crystal_description shunk
_exptl_crystal_F_000 2500
_exptl_crystal_size_max 0.240
_exptl_crystal_size_mid 0.170
_exptl_crystal_size_min 0.100
_refine_diff_density_max 1.102
_refine_diff_density_min -1.316
_refine_diff_density_rms 0.141
_refine_ls_extinction_method none
_refine_ls_goodness_of_fit_ref 1.181
_refine_ls_hydrogen_treatment constr
_refine_ls_matrix_type full
_refine_ls_number_parameters 660
_refine_ls_number_reflns 7381
_refine_ls_number_restraints 12
_refine_ls_restrained_S_all 1.182
_refine_ls_R_factor_all 0.1019
_refine_ls_R_factor_gt 0.0791
_refine_ls_shift/su_max 0.000
_refine_ls_shift/su_mean 0.000
_refine_ls_structure_factor_coef Fsqd
_refine_ls_weighting_details 'w=1/[\s^2^(Fo^2^)+(0.0630P)^2^+60.2487P] where P=(Fo^2^+2Fc^2^)/3'
_refine_ls_weighting_scheme calc
_refine_ls_wR_factor_gt 0.1959
_refine_ls_wR_factor_ref 0.2076
_reflns_Friedel_coverage 0.000
_reflns_number_gt 5904
_reflns_number_total 7381
_reflns_threshold_expression 'I > 2\s(I)'
_cod_data_source_file d4nj02030h2.cif
_cod_data_source_block 1_4CH2Cl2_2EtOH
_cod_depositor_comments
;
The following automatic conversions were performed:

data item '_exptl_crystal_density_meas' value 'not measured' was
changed to '?' -- the value is perceived as not measured.

Automatic conversion script
Id: cif_fix_values 8170 2020-07-09 18:12:32Z antanas 

 Adding full bibliography for 7063234--7063236.cif.
;
_cod_original_sg_symbol_H-M 'P 21/c'
_cod_database_code 7063234
_shelx_shelxl_version_number 2019/3
_shelx_space_group_comment
;
The symmetry employed for this shelxl refinement is uniquely defined
by the following loop, which should always be used as a source of
symmetry information in preference to the above space-group names.
They are only intended as comments.
;
_shelx_estimated_absorpt_t_min 0.717
_shelx_estimated_absorpt_t_max 0.865

loop_
_space_group_symop_operation_xyz
'x, y, z'
'-x, y+1/2, -z+1/2'
'-x, -y, -z'
'x, -y-1/2, z-1/2'

loop_
_atom_site_label
_atom_site_type_symbol
_atom_site_fract_x
_atom_site_fract_y
_atom_site_fract_z
_atom_site_U_iso_or_equiv
_atom_site_adp_type
_atom_site_occupancy
_atom_site_site_symmetry_order
_atom_site_calc_flag
_atom_site_refinement_flags_posn
_atom_site_refinement_flags_adp
_atom_site_refinement_flags_occupancy
_atom_site_disorder_assembly
_atom_site_disorder_group
Zn1 Zn 0.99737(9) 0.44410(3) 0.50326(6) 0.0187(3) Uani 1 1 d . . . . .
Zn2 Zn 0.60180(10) 0.37667(4) 0.33895(7) 0.0253(3) Uani 1 1 d . . . . .
Fe1 Fe 1.20029(11) 0.53296(4) 0.79032(8) 0.0207(3) Uani 1 1 d . . . . .
O1 O 1.1133(6) 0.5909(2) 0.7504(4) 0.0284(15) Uani 1 1 d . . . . .
O2 O 1.1164(5) 0.4879(2) 0.6892(4) 0.0219(13) Uani 1 1 d . . . . .
O3 O 1.0388(5) 0.4182(2) 0.6261(4) 0.0226(14) Uani 1 1 d . . . . .
O4 O 1.2775(6) 0.5549(2) 0.9127(4) 0.0247(14) Uani 1 1 d . . . . .
O5 O 1.3166(5) 0.5559(2) 0.7411(4) 0.0220(13) Uani 1 1 d . . . . .
O6 O 0.5784(5) 0.4457(2) 0.3414(4) 0.0246(14) Uani 1 1 d . . . . .
O7 O 1.0952(5) 0.49621(19) 0.4828(4) 0.0189(13) Uani 1 1 d . . . . .
O8 O 0.8505(5) 0.4037(2) 0.4373(4) 0.0202(13) Uani 1 1 d . . . . .
O9 O 0.7450(5) 0.3385(2) 0.3774(4) 0.0259(14) Uani 1 1 d . . . . .
O10 O 0.4718(6) 0.3437(2) 0.3677(4) 0.0358(16) Uani 1 1 d . . . . .
O11 O 0.6014(7) 0.3670(3) 0.4943(5) 0.0465(19) Uani 1 1 d . . . . .
O12 O 0.4463(8) 0.3274(3) 0.4882(5) 0.055(2) Uani 1 1 d . . . . .
O13 O 0.5170(6) 0.3560(2) 0.2110(4) 0.0298(15) Uani 1 1 d . U . . .
H13E H 0.548856 0.361934 0.171129 0.045 Uiso 1 1 d R U . . .
N1 N 1.0575(7) 0.5081(3) 0.8244(4) 0.0249(17) Uani 1 1 d . . . . .
N2 N 1.3312(7) 0.4752(3) 0.8369(4) 0.0240(17) Uani 1 1 d . . . . .
N3 N 1.0909(6) 0.3929(2) 0.4651(4) 0.0199(16) Uani 1 1 d . . . . .
N4 N 0.5080(8) 0.3456(3) 0.4531(6) 0.035(2) Uani 1 1 d . . . . .
C1 C 1.0376(9) 0.6120(3) 0.7768(6) 0.029(2) Uani 1 1 d . . . . .
C2 C 1.0173(10) 0.6614(4) 0.7612(6) 0.037(3) Uani 1 1 d . . . . .
H2 H 1.058104 0.678056 0.732648 0.045 Uiso 1 1 calc R U . . .
C3 C 0.9384(10) 0.6853(4) 0.7872(7) 0.045(3) Uani 1 1 d . . . . .
H3 H 0.930648 0.718431 0.779782 0.054 Uiso 1 1 calc R U . . .
C4 C 0.8690(11) 0.6610(4) 0.8249(7) 0.048(3) Uani 1 1 d . . . . .
H4 H 0.813469 0.677441 0.840177 0.058 Uiso 1 1 calc R U . . .
C5 C 0.8843(9) 0.6128(4) 0.8387(7) 0.043(3) Uani 1 1 d . . . . .
H5 H 0.838111 0.596226 0.863084 0.051 Uiso 1 1 calc R U . . .
C6 C 0.9696(8) 0.5875(3) 0.8165(6) 0.028(2) Uani 1 1 d . . . . .
C7 C 0.9787(9) 0.5362(4) 0.8324(6) 0.032(2) Uani 1 1 d . . . . .
H7 H 0.922184 0.522279 0.850100 0.038 Uiso 1 1 calc R U . . .
C8 C 1.0544(9) 0.4584(3) 0.8370(6) 0.027(2) Uani 1 1 d . . . . .
C9 C 1.0426(10) 0.4397(4) 0.9127(6) 0.039(3) Uani 1 1 d . . . . .
H9 H 1.034865 0.460117 0.954902 0.047 Uiso 1 1 calc R U . . .
C10 C 1.0428(12) 0.3911(4) 0.9235(7) 0.051(3) Uani 1 1 d . . . . .
H10 H 1.033547 0.378752 0.973027 0.062 Uiso 1 1 calc R U . . .
C11 C 1.0562(11) 0.3597(4) 0.8631(7) 0.045(3) Uani 1 1 d . . . . .
H11 H 1.057532 0.326688 0.872258 0.054 Uiso 1 1 calc R U . . .
C12 C 1.0679(9) 0.3783(4) 0.7875(6) 0.032(2) Uani 1 1 d . . . . .
H12 H 1.075992 0.357676 0.745717 0.039 Uiso 1 1 calc R U . . .
C13 C 1.0674(8) 0.4272(3) 0.7753(6) 0.025(2) Uani 1 1 d . . . . .
C14 C 1.0750(8) 0.4463(3) 0.6913(5) 0.023(2) Uani 1 1 d . . . . .
C15 C 1.3038(8) 0.5268(3) 0.9836(5) 0.022(2) Uani 1 1 d . . . . .
C16 C 1.2851(9) 0.5444(4) 1.0583(6) 0.034(2) Uani 1 1 d . . . . .
H16 H 1.254499 0.575097 1.056837 0.040 Uiso 1 1 calc R U . . .
C17 C 1.3117(9) 0.5164(4) 1.1328(6) 0.037(3) Uani 1 1 d . . . . .
H17 H 1.297719 0.528291 1.180768 0.045 Uiso 1 1 calc R U . . .
C18 C 1.3589(8) 0.4708(4) 1.1372(6) 0.033(2) Uani 1 1 d . . . . .
H18 H 1.376863 0.452370 1.188041 0.039 Uiso 1 1 calc R U . . .
C19 C 1.3790(9) 0.4530(4) 1.0672(6) 0.033(2) Uani 1 1 d . . . . .
H19 H 1.411430 0.422407 1.070850 0.039 Uiso 1 1 calc R U . . .
C20 C 1.3514(8) 0.4801(3) 0.9891(6) 0.024(2) Uani 1 1 d . . . . .
C21 C 1.3768(8) 0.4596(3) 0.9176(6) 0.026(2) Uani 1 1 d . . . . .
H21 H 1.429096 0.433707 0.930295 0.031 Uiso 1 1 calc R U . . .
C22 C 1.3630(8) 0.4519(3) 0.7711(6) 0.024(2) Uani 1 1 d . . . . .
C23 C 1.3730(8) 0.4020(3) 0.7701(6) 0.031(2) Uani 1 1 d . . . . .
H23 H 1.360514 0.383525 0.812846 0.037 Uiso 1 1 calc R U . . .
C24 C 1.4017(9) 0.3800(4) 0.7048(6) 0.035(2) Uani 1 1 d . . . . .
H24 H 1.412207 0.346927 0.705913 0.041 Uiso 1 1 calc R U . . .
C25 C 1.4148(9) 0.4069(3) 0.6382(7) 0.034(2) Uani 1 1 d . . . . .
H25 H 1.431283 0.391673 0.593869 0.041 Uiso 1 1 calc R U . . .
C26 C 1.4035(8) 0.4557(3) 0.6376(6) 0.025(2) Uani 1 1 d . . . . .
H26 H 1.413829 0.473583 0.593240 0.031 Uiso 1 1 calc R U . . .
C27 C 1.3764(8) 0.4793(3) 0.7036(5) 0.021(2) Uani 1 1 d . . . . .
C28 C 1.3706(8) 0.5328(3) 0.7007(5) 0.021(2) Uani 1 1 d . . . . .
C29 C 1.1721(8) 0.4932(3) 0.4421(5) 0.021(2) Uani 1 1 d . . . . .
C30 C 1.2250(8) 0.5357(3) 0.4275(6) 0.025(2) Uani 1 1 d . . . . .
H30 H 1.204903 0.565015 0.444945 0.030 Uiso 1 1 calc R U . . .
C31 C 1.3056(8) 0.5343(3) 0.3880(6) 0.028(2) Uani 1 1 d . . . . .
H31 H 1.339390 0.562768 0.379251 0.033 Uiso 1 1 calc R U . . .
C32 C 1.3381(8) 0.4904(3) 0.3603(6) 0.026(2) Uani 1 1 d . . . . .
H32 H 1.392810 0.489519 0.333677 0.032 Uiso 1 1 calc R U . . .
C33 C 1.2863(8) 0.4493(3) 0.3742(6) 0.026(2) Uani 1 1 d . . . . .
H33 H 1.306096 0.420195 0.355805 0.032 Uiso 1 1 calc R U . . .
C34 C 1.2040(8) 0.4494(3) 0.4152(5) 0.0183(19) Uani 1 1 d . . . . .
C35 C 1.1648(8) 0.4027(3) 0.4281(5) 0.023(2) Uani 1 1 d . . . . .
H35 H 1.195270 0.376743 0.407895 0.028 Uiso 1 1 calc R U . . .
C36 C 1.0680(8) 0.3434(3) 0.4749(5) 0.0205(19) Uani 1 1 d . . . . .
C37 C 1.1624(9) 0.3109(3) 0.5069(6) 0.028(2) Uani 1 1 d . . . . .
H37 H 1.240365 0.321414 0.521432 0.034 Uiso 1 1 calc R U . . .
C38 C 1.1408(9) 0.2633(3) 0.5171(6) 0.031(2) Uani 1 1 d . . . . .
H38 H 1.204767 0.242133 0.538925 0.038 Uiso 1 1 calc R U . . .
C39 C 1.0272(8) 0.2464(3) 0.4961(6) 0.030(2) Uani 1 1 d . . . . .
H39 H 1.014034 0.214023 0.502824 0.036 Uiso 1 1 calc R U . . .
C40 C 0.9309(9) 0.2787(3) 0.4640(6) 0.028(2) Uani 1 1 d . . . . .
H40 H 0.853309 0.267705 0.449089 0.034 Uiso 1 1 calc R U . . .
C41 C 0.9514(8) 0.3275(3) 0.4545(5) 0.022(2) Uani 1 1 d . . . . .
C42 C 0.8444(8) 0.3601(3) 0.4212(5) 0.020(2) Uani 1 1 d . . . . .
C43 C 0.5280(18) 0.2673(5) 0.2245(11) 0.096(6) Uani 1 1 d . U . . .
H44A H 0.585532 0.263418 0.198388 0.145 Uiso 1 1 calc R U . . .
H44B H 0.477818 0.239421 0.212419 0.145 Uiso 1 1 calc R U . . .
H44C H 0.568833 0.271317 0.287375 0.145 Uiso 1 1 calc R U . . .
C44 C 0.4534(12) 0.3105(5) 0.1860(8) 0.058(3) Uani 1 1 d . U . . .
H45A H 0.420435 0.307766 0.121955 0.070 Uiso 1 1 calc R U . . .
H45B H 0.386952 0.310786 0.204615 0.070 Uiso 1 1 calc R U . . .
O14 O 0.5998(6) 0.3623(2) 0.0819(4) 0.0333(16) Uani 1 1 d . . . . .
H14E H 0.647836 0.387911 0.094983 0.050 Uiso 1 1 d R U . . .
C47 C 0.7271(15) 0.3224(5) 0.0198(11) 0.083(5) Uani 1 1 d . . . . .
H48A H 0.665015 0.325069 -0.038387 0.125 Uiso 1 1 calc R U . . .
H48B H 0.771311 0.293331 0.023766 0.125 Uiso 1 1 calc R U . . .
H48C H 0.779864 0.349436 0.030923 0.125 Uiso 1 1 calc R U . . .
C48 C 0.6728(10) 0.3213(4) 0.0871(9) 0.050(3) Uani 1 1 d . . . . .
H49A H 0.624657 0.292538 0.078538 0.060 Uiso 1 1 calc R U . . .
H49B H 0.736055 0.319796 0.145900 0.060 Uiso 1 1 calc R U . . .
Cl1 Cl 0.7360(5) 0.3409(2) 0.7925(4) 0.1221(19) Uani 1 1 d . . . . .
Cl2 Cl 0.8399(4) 0.28565(15) 0.6906(3) 0.1029(15) Uani 1 1 d . . . . .
C45 C 0.7623(16) 0.3377(6) 0.6969(10) 0.093(5) Uani 1 1 d . . . . .
H46A H 0.808156 0.365620 0.693731 0.111 Uiso 1 1 calc R U . . .
H46B H 0.686494 0.338688 0.646174 0.111 Uiso 1 1 calc R U . . .
Cl3 Cl 0.2553(3) 0.21906(12) 0.2454(2) 0.0630(9) Uani 1 1 d . . . . .
Cl4 Cl 0.3769(5) 0.19923(16) 0.4345(3) 0.1004(15) Uani 1 1 d . . . . .
C46 C 0.3003(15) 0.2405(5) 0.3531(8) 0.084(5) Uani 1 1 d . . . . .
H47A H 0.350887 0.268373 0.359661 0.100 Uiso 1 1 calc R U . . .
H47B H 0.230099 0.251021 0.362404 0.100 Uiso 1 1 calc R U . . .

loop_
_atom_site_aniso_label
_atom_site_aniso_U_11
_atom_site_aniso_U_22
_atom_site_aniso_U_33
_atom_site_aniso_U_23
_atom_site_aniso_U_13
_atom_site_aniso_U_12
Zn1 0.0237(6) 0.0221(5) 0.0140(5) -0.0004(4) 0.0114(4) 0.0001(4)
Zn2 0.0257(6) 0.0268(6) 0.0238(6) -0.0001(4) 0.0104(5) 0.0004(5)
Fe1 0.0256(7) 0.0249(7) 0.0129(6) 0.0005(5) 0.0088(5) 0.0005(6)
O1 0.037(4) 0.034(4) 0.019(3) 0.002(3) 0.016(3) 0.007(3)
O2 0.026(3) 0.025(3) 0.017(3) 0.000(2) 0.011(3) -0.003(3)
O3 0.032(4) 0.025(3) 0.012(3) 0.000(3) 0.010(3) 0.002(3)
O4 0.032(4) 0.026(3) 0.017(3) -0.001(3) 0.010(3) -0.002(3)
O5 0.027(3) 0.024(3) 0.017(3) 0.001(3) 0.011(3) 0.004(3)
O6 0.031(4) 0.026(3) 0.023(3) 0.000(3) 0.016(3) 0.000(3)
O7 0.024(3) 0.021(3) 0.018(3) 0.001(2) 0.015(3) 0.002(3)
O8 0.021(3) 0.023(4) 0.020(3) -0.001(3) 0.011(3) 0.002(3)
O9 0.023(4) 0.026(3) 0.026(3) -0.001(3) 0.007(3) 0.000(3)
O10 0.038(4) 0.047(4) 0.027(4) -0.006(3) 0.019(3) -0.005(3)
O11 0.056(5) 0.049(5) 0.036(4) -0.008(4) 0.020(4) -0.019(4)
O12 0.089(6) 0.052(5) 0.053(5) -0.015(4) 0.060(5) -0.024(5)
O13 0.026(4) 0.036(4) 0.027(3) -0.003(3) 0.010(3) -0.004(3)
N1 0.032(5) 0.034(5) 0.011(4) -0.005(3) 0.011(3) -0.002(4)
N2 0.030(5) 0.026(4) 0.017(4) -0.003(3) 0.010(3) -0.010(3)
N3 0.023(4) 0.023(4) 0.013(4) -0.001(3) 0.007(3) 0.001(3)
N4 0.051(6) 0.026(4) 0.042(5) -0.006(4) 0.033(5) -0.004(4)
C1 0.030(6) 0.038(6) 0.013(4) 0.000(4) 0.004(4) 0.005(5)
C2 0.053(7) 0.040(6) 0.019(5) -0.001(4) 0.015(5) 0.011(5)
C3 0.055(8) 0.041(6) 0.036(6) -0.002(5) 0.016(6) 0.011(6)
C4 0.048(7) 0.049(7) 0.044(7) -0.017(6) 0.014(6) 0.017(6)
C5 0.032(6) 0.060(8) 0.039(6) -0.020(5) 0.017(5) 0.000(5)
C6 0.026(5) 0.041(6) 0.021(5) -0.011(4) 0.012(4) 0.006(4)
C7 0.037(6) 0.046(6) 0.015(5) -0.007(4) 0.014(4) -0.006(5)
C8 0.035(6) 0.034(6) 0.018(5) -0.002(4) 0.017(4) -0.008(4)
C9 0.062(8) 0.046(7) 0.019(5) -0.007(5) 0.026(5) -0.014(6)
C10 0.082(9) 0.054(7) 0.027(6) 0.001(5) 0.032(6) -0.022(7)
C11 0.070(8) 0.037(6) 0.029(6) 0.006(5) 0.022(6) -0.007(6)
C12 0.042(6) 0.034(6) 0.026(5) -0.006(4) 0.019(5) -0.008(5)
C13 0.023(5) 0.037(6) 0.018(4) 0.003(4) 0.013(4) 0.000(4)
C14 0.015(5) 0.042(6) 0.014(5) 0.008(4) 0.008(4) 0.012(4)
C15 0.017(5) 0.038(5) 0.014(4) 0.004(4) 0.009(4) -0.007(4)
C16 0.044(6) 0.038(6) 0.025(5) -0.003(4) 0.020(5) -0.004(5)
C17 0.028(6) 0.072(8) 0.016(5) -0.001(5) 0.014(4) -0.008(5)
C18 0.024(5) 0.050(7) 0.019(5) 0.011(4) 0.003(4) 0.001(5)
C19 0.027(6) 0.044(6) 0.023(5) 0.012(4) 0.006(4) -0.001(5)
C20 0.014(5) 0.032(5) 0.028(5) 0.005(4) 0.011(4) -0.006(4)
C21 0.026(5) 0.026(5) 0.023(5) 0.003(4) 0.006(4) -0.004(4)
C22 0.024(5) 0.021(5) 0.025(5) -0.005(4) 0.006(4) 0.002(4)
C23 0.030(6) 0.029(5) 0.028(5) 0.003(4) 0.005(4) 0.002(4)
C24 0.039(6) 0.030(5) 0.036(6) -0.014(5) 0.016(5) -0.005(5)
C25 0.033(6) 0.034(6) 0.037(6) -0.010(5) 0.015(5) -0.001(5)
C26 0.024(5) 0.026(5) 0.025(5) -0.003(4) 0.008(4) 0.003(4)
C27 0.016(5) 0.027(5) 0.017(4) -0.005(4) 0.004(4) 0.000(4)
C28 0.020(5) 0.028(5) 0.009(4) 0.001(4) -0.001(4) 0.001(4)
C29 0.024(5) 0.032(5) 0.009(4) -0.001(4) 0.007(4) -0.001(4)
C30 0.031(6) 0.024(5) 0.030(5) -0.002(4) 0.021(4) -0.002(4)
C31 0.032(6) 0.031(5) 0.032(5) 0.002(4) 0.026(5) -0.005(4)
C32 0.029(5) 0.034(5) 0.026(5) -0.004(4) 0.021(4) -0.004(4)
C33 0.026(5) 0.034(5) 0.023(5) -0.003(4) 0.014(4) 0.003(4)
C34 0.023(5) 0.024(5) 0.011(4) -0.003(3) 0.010(4) 0.002(4)
C35 0.025(5) 0.031(5) 0.017(4) -0.003(4) 0.013(4) 0.004(4)
C36 0.025(5) 0.019(5) 0.017(4) 0.001(4) 0.009(4) 0.005(4)
C37 0.025(5) 0.034(6) 0.028(5) 0.003(4) 0.013(4) 0.002(4)
C38 0.029(6) 0.031(6) 0.035(6) -0.001(4) 0.014(5) 0.007(5)
C39 0.023(6) 0.028(5) 0.036(5) -0.001(4) 0.010(5) 0.001(4)
C40 0.030(6) 0.028(5) 0.026(5) -0.002(4) 0.011(4) -0.003(4)
C41 0.029(6) 0.023(5) 0.010(4) 0.001(3) 0.005(4) 0.003(4)
C42 0.020(5) 0.030(5) 0.015(4) 0.005(4) 0.011(4) 0.001(4)
C43 0.183(17) 0.037(7) 0.106(12) -0.007(8) 0.097(12) -0.011(9)
C44 0.057(8) 0.075(8) 0.047(7) -0.012(6) 0.026(6) -0.010(7)
O14 0.042(4) 0.027(4) 0.034(4) -0.006(3) 0.019(3) -0.005(3)
C47 0.112(14) 0.062(9) 0.103(12) -0.005(8) 0.070(11) 0.017(9)
C48 0.041(7) 0.038(6) 0.074(8) -0.002(6) 0.026(6) 0.002(5)
Cl1 0.089(3) 0.167(5) 0.108(4) -0.049(4) 0.037(3) -0.002(3)
Cl2 0.101(3) 0.064(2) 0.135(4) -0.034(3) 0.037(3) -0.007(2)
C45 0.098(13) 0.082(11) 0.067(10) 0.001(8) -0.002(9) 0.029(10)
Cl3 0.075(2) 0.0562(19) 0.061(2) -0.0015(16) 0.0303(18) 0.0085(17)
Cl4 0.126(4) 0.090(3) 0.059(2) -0.002(2) 0.009(2) 0.028(3)
C46 0.098(12) 0.071(10) 0.044(8) -0.018(7) -0.012(8) 0.032(9)

loop_
_atom_type_symbol
_atom_type_description
_atom_type_scat_dispersion_real
_atom_type_scat_dispersion_imag
_atom_type_scat_source
C C 0.0033 0.0016 'International Tables Vol C Tables 4.2.6.8 and 6.1.1.4'
H H 0.0000 0.0000 'International Tables Vol C Tables 4.2.6.8 and 6.1.1.4'
Cl Cl 0.1484 0.1585 'International Tables Vol C Tables 4.2.6.8 and 6.1.1.4'
Fe Fe 0.3463 0.8444 'International Tables Vol C Tables 4.2.6.8 and 6.1.1.4'
N N 0.0061 0.0033 'International Tables Vol C Tables 4.2.6.8 and 6.1.1.4'
O O 0.0106 0.0060 'International Tables Vol C Tables 4.2.6.8 and 6.1.1.4'
Zn Zn 0.2839 1.4301 'International Tables Vol C Tables 4.2.6.8 and 6.1.1.4'

loop_
_geom_angle_atom_site_label_1
_geom_angle_atom_site_label_2
_geom_angle_atom_site_label_3
_geom_angle
_geom_angle_site_symmetry_1
_geom_angle_site_symmetry_3
_geom_angle_publ_flag
O7 Zn1 O3 120.1(2) . . ?
O7 Zn1 O8 140.9(2) . . ?
O3 Zn1 O8 99.0(2) . . ?
O7 Zn1 N3 90.9(3) . . ?
O3 Zn1 N3 96.0(2) . . ?
O8 Zn1 N3 86.0(3) . . ?
O7 Zn1 O7 79.7(2) . 3_766 ?
O3 Zn1 O7 96.3(2) . 3_766 ?
O8 Zn1 O7 95.8(2) . 3_766 ?
N3 Zn1 O7 167.1(2) . 3_766 ?
O7 Zn1 Zn1 40.81(16) . 3_766 ?
O3 Zn1 Zn1 113.15(17) . 3_766 ?
O8 Zn1 Zn1 124.15(17) . 3_766 ?
N3 Zn1 Zn1 131.1(2) . 3_766 ?
O7 Zn1 Zn1 38.86(15) 3_766 3_766 ?
O9 Zn2 O6 131.3(3) . . ?
O9 Zn2 O13 102.1(3) . . ?
O6 Zn2 O13 106.4(3) . . ?
O9 Zn2 O10 111.1(3) . . ?
O6 Zn2 O10 107.9(3) . . ?
O13 Zn2 O10 89.2(3) . . ?
O1 Fe1 O4 93.8(3) . . ?
O1 Fe1 O5 88.6(3) . . ?
O4 Fe1 O5 100.7(3) . . ?
O1 Fe1 O2 102.3(3) . . ?
O4 Fe1 O2 158.1(2) . . ?
O5 Fe1 O2 94.4(2) . . ?
O1 Fe1 N1 88.0(3) . . ?
O4 Fe1 N1 86.8(3) . . ?
O5 Fe1 N1 172.0(3) . . ?
O2 Fe1 N1 79.2(2) . . ?
O1 Fe1 N2 168.3(3) . . ?
O4 Fe1 N2 83.1(3) . . ?
O5 Fe1 N2 80.9(2) . . ?
O2 Fe1 N2 83.8(2) . . ?
N1 Fe1 N2 103.1(3) . . ?
C1 O1 Fe1 129.8(6) . . ?
C14 O2 Fe1 128.7(5) . . ?
C14 O3 Zn1 119.6(5) . . ?
C15 O4 Fe1 124.7(5) . . ?
C28 O5 Fe1 130.0(6) . . ?
C28 O6 Zn2 110.7(5) 3_766 . ?
C29 O7 Zn1 128.1(5) . . ?
C29 O7 Zn1 128.2(5) . 3_766 ?
Zn1 O7 Zn1 100.3(2) . 3_766 ?
C42 O8 Zn1 128.6(6) . . ?
C42 O9 Zn2 117.1(5) . . ?
N4 O10 Zn2 105.5(6) . . ?
C44 O13 Zn2 122.4(6) . . ?
C44 O13 H13E 106.7 . . ?
Zn2 O13 H13E 120.9 . . ?
C7 N1 C8 121.4(8) . . ?
C7 N1 Fe1 123.2(7) . . ?
C8 N1 Fe1 115.4(6) . . ?
C21 N2 C22 119.0(8) . . ?
C21 N2 Fe1 124.5(6) . . ?
C22 N2 Fe1 116.4(5) . . ?
C35 N3 C36 117.1(7) . . ?
C35 N3 Zn1 124.2(6) . . ?
C36 N3 Zn1 118.5(5) . . ?
O12 N4 O11 123.4(9) . . ?
O12 N4 O10 118.9(9) . . ?
O11 N4 O10 117.7(8) . . ?
O1 C1 C2 118.6(9) . . ?
O1 C1 C6 123.6(9) . . ?
C2 C1 C6 117.8(9) . . ?
C3 C2 C1 121.0(10) . . ?
C3 C2 H2 119.5 . . ?
C1 C2 H2 119.5 . . ?
C2 C3 C4 121.3(10) . . ?
C2 C3 H3 119.3 . . ?
C4 C3 H3 119.3 . . ?
C5 C4 C3 119.0(10) . . ?
C5 C4 H4 120.5 . . ?
C3 C4 H4 120.5 . . ?
C4 C5 C6 120.8(11) . . ?
C4 C5 H5 119.6 . . ?
C6 C5 H5 119.6 . . ?
C1 C6 C5 120.0(9) . . ?
C1 C6 C7 122.8(8) . . ?
C5 C6 C7 117.1(9) . . ?
N1 C7 C6 126.1(9) . . ?
N1 C7 H7 117.0 . . ?
C6 C7 H7 117.0 . . ?
C13 C8 N1 119.4(8) . . ?
C13 C8 C9 119.5(9) . . ?
N1 C8 C9 121.0(8) . . ?
C10 C9 C8 119.2(9) . . ?
C10 C9 H9 120.4 . . ?
C8 C9 H9 120.4 . . ?
C9 C10 C11 122.0(9) . . ?
C9 C10 H10 119.0 . . ?
C11 C10 H10 119.0 . . ?
C10 C11 C12 118.8(10) . . ?
C10 C11 H11 120.6 . . ?
C12 C11 H11 120.6 . . ?
C13 C12 C11 120.0(9) . . ?
C13 C12 H12 120.0 . . ?
C11 C12 H12 120.0 . . ?
C12 C13 C8 120.4(8) . . ?
C12 C13 C14 118.8(8) . . ?
C8 C13 C14 120.7(8) . . ?
O3 C14 O2 123.7(7) . . ?
O3 C14 C13 115.4(8) . . ?
O2 C14 C13 120.8(8) . . ?
O4 C15 C20 123.2(8) . . ?
O4 C15 C16 119.1(8) . . ?
C20 C15 C16 117.7(8) . . ?
C17 C16 C15 120.7(9) . . ?
C17 C16 H16 119.7 . . ?
C15 C16 H16 119.7 . . ?
C16 C17 C18 120.9(9) . . ?
C16 C17 H17 119.6 . . ?
C18 C17 H17 119.6 . . ?
C19 C18 C17 120.0(9) . . ?
C19 C18 H18 120.0 . . ?
C17 C18 H18 120.0 . . ?
C18 C19 C20 120.9(10) . . ?
C18 C19 H19 119.5 . . ?
C20 C19 H19 119.5 . . ?
C19 C20 C15 119.8(8) . . ?
C19 C20 C21 118.4(9) . . ?
C15 C20 C21 121.7(8) . . ?
N2 C21 C20 123.9(9) . . ?
N2 C21 H21 118.1 . . ?
C20 C21 H21 118.1 . . ?
C23 C22 C27 119.6(8) . . ?
C23 C22 N2 120.6(8) . . ?
C27 C22 N2 119.7(7) . . ?
C24 C23 C22 119.7(9) . . ?
C24 C23 H23 120.1 . . ?
C22 C23 H23 120.1 . . ?
C25 C24 C23 120.8(9) . . ?
C25 C24 H24 119.6 . . ?
C23 C24 H24 119.6 . . ?
C26 C25 C24 120.1(9) . . ?
C26 C25 H25 119.9 . . ?
C24 C25 H25 119.9 . . ?
C25 C26 C27 120.6(9) . . ?
C25 C26 H26 119.7 . . ?
C27 C26 H26 119.7 . . ?
C22 C27 C26 119.1(8) . . ?
C22 C27 C28 123.2(7) . . ?
C26 C27 C28 117.6(8) . . ?
O6 C28 O5 121.0(8) 3_766 . ?
O6 C28 C27 118.0(8) 3_766 . ?
O5 C28 C27 121.0(8) . . ?
O7 C29 C34 122.8(8) . . ?
O7 C29 C30 118.9(8) . . ?
C34 C29 C30 118.3(8) . . ?
C31 C30 C29 121.0(8) . . ?
C31 C30 H30 119.5 . . ?
C29 C30 H30 119.5 . . ?
C30 C31 C32 121.2(8) . . ?
C30 C31 H31 119.4 . . ?
C32 C31 H31 119.4 . . ?
C33 C32 C31 117.7(8) . . ?
C33 C32 H32 121.2 . . ?
C31 C32 H32 121.2 . . ?
C32 C33 C34 122.5(8) . . ?
C32 C33 H33 118.7 . . ?
C34 C33 H33 118.7 . . ?
C29 C34 C33 119.3(8) . . ?
C29 C34 C35 126.5(8) . . ?
C33 C34 C35 114.1(7) . . ?
N3 C35 C34 126.3(8) . . ?
N3 C35 H35 116.8 . . ?
C34 C35 H35 116.8 . . ?
C37 C36 C41 119.7(8) . . ?
C37 C36 N3 120.1(8) . . ?
C41 C36 N3 120.2(7) . . ?
C38 C37 C36 120.2(9) . . ?
C38 C37 H37 119.9 . . ?
C36 C37 H37 119.9 . . ?
C39 C38 C37 121.7(9) . . ?
C39 C38 H38 119.2 . . ?
C37 C38 H38 119.2 . . ?
C38 C39 C40 118.9(9) . . ?
C38 C39 H39 120.6 . . ?
C40 C39 H39 120.6 . . ?
C41 C40 C39 120.3(9) . . ?
C41 C40 H40 119.9 . . ?
C39 C40 H40 119.9 . . ?
C36 C41 C40 119.2(8) . . ?
C36 C41 C42 123.4(8) . . ?
C40 C41 C42 117.4(8) . . ?
O8 C42 O9 122.8(8) . . ?
O8 C42 C41 123.0(8) . . ?
O9 C42 C41 114.2(8) . . ?
C44 C43 H44A 109.5 . . ?
C44 C43 H44B 109.5 . . ?
H44A C43 H44B 109.5 . . ?
C44 C43 H44C 109.5 . . ?
H44A C43 H44C 109.5 . . ?
H44B C43 H44C 109.5 . . ?
O13 C44 C43 114.5(11) . . ?
O13 C44 H45A 108.6 . . ?
C43 C44 H45A 108.6 . . ?
O13 C44 H45B 108.6 . . ?
C43 C44 H45B 108.6 . . ?
H45A C44 H45B 107.6 . . ?
C48 O14 H14E 107.0 . . ?
C48 C47 H48A 109.5 . . ?
C48 C47 H48B 109.5 . . ?
H48A C47 H48B 109.5 . . ?
C48 C47 H48C 109.5 . . ?
H48A C47 H48C 109.5 . . ?
H48B C47 H48C 109.5 . . ?
O14 C48 C47 112.7(10) . . ?
O14 C48 H49A 109.1 . . ?
C47 C48 H49A 109.1 . . ?
O14 C48 H49B 109.1 . . ?
C47 C48 H49B 109.1 . . ?
H49A C48 H49B 107.8 . . ?
Cl1 C45 Cl2 113.2(9) . . ?
Cl1 C45 H46A 108.9 . . ?
Cl2 C45 H46A 108.9 . . ?
Cl1 C45 H46B 108.9 . . ?
Cl2 C45 H46B 108.9 . . ?
H46A C45 H46B 107.8 . . ?
Cl4 C46 Cl3 114.5(8) . . ?
Cl4 C46 H47A 108.6 . . ?
Cl3 C46 H47A 108.6 . . ?
Cl4 C46 H47B 108.6 . . ?
Cl3 C46 H47B 108.6 . . ?
H47A C46 H47B 107.6 . . ?

loop_
_geom_bond_atom_site_label_1
_geom_bond_atom_site_label_2
_geom_bond_distance
_geom_bond_site_symmetry_2
_geom_bond_publ_flag
Zn1 O7 1.988(6) . ?
Zn1 O3 2.010(5) . ?
Zn1 O8 2.027(6) . ?
Zn1 N3 2.070(7) . ?
Zn1 O7 2.071(5) 3_766 ?
Zn1 Zn1 3.118(2) 3_766 ?
Zn2 O9 1.924(6) . ?
Zn2 O6 1.946(6) . ?
Zn2 O13 2.025(6) . ?
Zn2 O10 2.040(7) . ?
Fe1 O1 1.900(6) . ?
Fe1 O4 1.951(6) . ?
Fe1 O5 1.992(6) . ?
Fe1 O2 2.011(6) . ?
Fe1 N1 2.140(8) . ?
Fe1 N2 2.181(8) . ?
O1 C1 1.304(11) . ?
O2 C14 1.269(11) . ?
O3 C14 1.258(11) . ?
O4 C15 1.333(10) . ?
O5 C28 1.277(10) . ?
O6 C28 1.249(10) 3_766 ?
O7 C29 1.350(10) . ?
O8 C42 1.239(10) . ?
O9 C42 1.287(10) . ?
O10 N4 1.294(10) . ?
O11 N4 1.225(11) . ?
O12 N4 1.223(10) . ?
O13 C44 1.459(14) . ?
O13 H13E 0.8985 . ?
N1 C7 1.284(12) . ?
N1 C8 1.402(12) . ?
N2 C21 1.292(11) . ?
N2 C22 1.438(11) . ?
N3 C35 1.299(11) . ?
N3 C36 1.429(11) . ?
C1 C2 1.402(14) . ?
C1 C6 1.415(14) . ?
C2 C3 1.370(15) . ?
C2 H2 0.9300 . ?
C3 C4 1.403(17) . ?
C3 H3 0.9300 . ?
C4 C5 1.362(16) . ?
C4 H4 0.9300 . ?
C5 C6 1.416(13) . ?
C5 H5 0.9300 . ?
C6 C7 1.449(14) . ?
C7 H7 0.9300 . ?
C8 C13 1.390(12) . ?
C8 C9 1.407(12) . ?
C9 C10 1.365(15) . ?
C9 H9 0.9300 . ?
C10 C11 1.380(15) . ?
C10 H10 0.9300 . ?
C11 C12 1.402(13) . ?
C11 H11 0.9300 . ?
C12 C13 1.377(13) . ?
C12 H12 0.9300 . ?
C13 C14 1.513(12) . ?
C15 C20 1.411(13) . ?
C15 C16 1.419(12) . ?
C16 C17 1.377(14) . ?
C16 H16 0.9300 . ?
C17 C18 1.384(15) . ?
C17 H17 0.9300 . ?
C18 C19 1.360(14) . ?
C18 H18 0.9300 . ?
C19 C20 1.410(12) . ?
C19 H19 0.9300 . ?
C20 C21 1.446(13) . ?
C21 H21 0.9300 . ?
C22 C23 1.395(13) . ?
C22 C27 1.408(12) . ?
C23 C24 1.394(13) . ?
C23 H23 0.9300 . ?
C24 C25 1.384(14) . ?
C24 H24 0.9300 . ?
C25 C26 1.367(13) . ?
C25 H25 0.9300 . ?
C26 C27 1.413(12) . ?
C26 H26 0.9300 . ?
C27 C28 1.493(12) . ?
C29 C34 1.402(12) . ?
C29 C30 1.412(12) . ?
C30 C31 1.374(12) . ?
C30 H30 0.9300 . ?
C31 C32 1.413(13) . ?
C31 H31 0.9300 . ?
C32 C33 1.369(13) . ?
C32 H32 0.9300 . ?
C33 C34 1.411(12) . ?
C33 H33 0.9300 . ?
C34 C35 1.432(12) . ?
C35 H35 0.9300 . ?
C36 C37 1.393(12) . ?
C36 C41 1.396(13) . ?
C37 C38 1.373(13) . ?
C37 H37 0.9300 . ?
C38 C39 1.370(13) . ?
C38 H38 0.9300 . ?
C39 C40 1.406(13) . ?
C39 H39 0.9300 . ?
C40 C41 1.401(12) . ?
C40 H40 0.9300 . ?
C41 C42 1.503(12) . ?
C43 C44 1.49(2) . ?
C43 H44A 0.9600 . ?
C43 H44B 0.9600 . ?
C43 H44C 0.9600 . ?
C44 H45A 0.9700 . ?
C44 H45B 0.9700 . ?
O14 C48 1.428(12) . ?
O14 H14E 0.8930 . ?
C47 C48 1.495(17) . ?
C47 H48A 0.9600 . ?
C47 H48B 0.9600 . ?
C47 H48C 0.9600 . ?
C48 H49A 0.9700 . ?
C48 H49B 0.9700 . ?
Cl1 C45 1.723(18) . ?
Cl2 C45 1.756(15) . ?
C45 H46A 0.9700 . ?
C45 H46B 0.9700 . ?
Cl3 C46 1.739(13) . ?
Cl4 C46 1.731(14) . ?
C46 H47A 0.9700 . ?
C46 H47B 0.9700 . ?
